data_7106336
loop_
_publ_author_name
'Jose Martinez-Lillo'
'Teresa F. Mastropietro'
'Rosamaria Lappano'
'Antonio Madeo'
'Marta E. Alberto'
'Nino Russo'
'Marcello Maggiolini'
'Giovanni De Munno'

_publ_section_title
;
 Rhenium(IV) compounds inducing apoptosis in cancer cells
;
_journal_name_full Chem.Commun.
_journal_page_first 5283
_journal_paper_doi 10.1039/c1cc11038a
_journal_volume 47
_journal_year 2011
_chemical_formula_sum 'C10 H8 Cl4 N2 Re'
_chemical_formula_weight 484.18
_chemical_name_systematic
;
?
;
_space_group_IT_number 7
_symmetry_cell_setting monoclinic
_symmetry_space_group_name_Hall 'P -2yac'
_symmetry_space_group_name_H-M 'P 1 n 1'
_atom_sites_solution_hydrogens geom
_atom_sites_solution_primary direct
_atom_sites_solution_secondary difmap
_audit_creation_method SHELXL-97
_cell_angle_alpha 90.00
_cell_angle_beta 104.452(5)
_cell_angle_gamma 90.00
_cell_formula_units_Z 2
_cell_length_a 8.1950(12)
_cell_length_b 6.7365(9)
_cell_length_c 12.3971(18)
_cell_measurement_reflns_used 5343
_cell_measurement_temperature 273(2)
_cell_measurement_theta_max 31.510
_cell_measurement_theta_min 2.700
_cell_volume 662.73(16)
_computing_cell_refinement 'Bruker-Nonius X8 APEX'
_computing_data_collection 'Bruker-Nonius X8 APEX'
_computing_data_reduction 'Bruker SAINT'
_computing_molecular_graphics 'Bruker SHELXTL'
_computing_publication_material 'Bruker SHELXTL'
_computing_structure_refinement 'Bruker SHELXTL'
_computing_structure_solution 'Bruker SHELXTL'
_diffrn_ambient_temperature 273(2)
_diffrn_measured_fraction_theta_full 0.898
_diffrn_measured_fraction_theta_max 0.898
_diffrn_measurement_device_type 'CCD area detector'
_diffrn_measurement_method 'phi and omega scans'
_diffrn_radiation_monochromator graphite
_diffrn_radiation_source 'fine-focus sealed tube'
_diffrn_radiation_type MoK\a
_diffrn_radiation_wavelength 0.71073
_diffrn_reflns_av_R_equivalents 0.0242
_diffrn_reflns_av_sigmaI/netI 0.0369
_diffrn_reflns_limit_h_max 12
_diffrn_reflns_limit_h_min -12
_diffrn_reflns_limit_k_max 9
_diffrn_reflns_limit_k_min -7
_diffrn_reflns_limit_l_max 16
_diffrn_reflns_limit_l_min -18
_diffrn_reflns_number 14857
_diffrn_reflns_theta_full 33.26
_diffrn_reflns_theta_max 33.26
_diffrn_reflns_theta_min 2.70
_exptl_absorpt_coefficient_mu 9.950
_exptl_absorpt_correction_T_max 0.216
_exptl_absorpt_correction_T_min 0.160
_exptl_absorpt_correction_type empirical
_exptl_absorpt_process_details sabads
_exptl_crystal_colour Yellow
_exptl_crystal_density_diffrn 2.426
_exptl_crystal_density_method 'not measured'
_exptl_crystal_description Needle
_exptl_crystal_F_000 450
_exptl_crystal_size_max 0.22
_exptl_crystal_size_mid 0.20
_exptl_crystal_size_min 0.15
_refine_diff_density_max 0.510
_refine_diff_density_min -0.519
_refine_diff_density_rms 0.084
_refine_ls_abs_structure_details 'Flack H D (1983), Acta Cryst. A39, 876-881'
_refine_ls_abs_structure_Flack 0.019(4)
_refine_ls_extinction_method none
_refine_ls_goodness_of_fit_ref 0.767
_refine_ls_hydrogen_treatment constr
_refine_ls_matrix_type full
_refine_ls_number_parameters 154
_refine_ls_number_reflns 4276
_refine_ls_number_restraints 2
_refine_ls_restrained_S_all 0.767
_refine_ls_R_factor_all 0.0177
_refine_ls_R_factor_gt 0.0158
_refine_ls_shift/su_max 0.001
_refine_ls_shift/su_mean 0.000
_refine_ls_structure_factor_coef Fsqd
_refine_ls_weighting_details 'calc w=1/[\s^2^(Fo^2^)+(0.0000P)^2^+0.0000P] where P=(Fo^2^+2Fc^2^)/3'
_refine_ls_weighting_scheme calc
_refine_ls_wR_factor_gt 0.0278
_refine_ls_wR_factor_ref 0.0286
_reflns_number_gt 4062
_reflns_number_total 4276
_reflns_threshold_expression >2sigma(I)
_cod_data_source_file c1cc11038a.txt
_cod_data_source_block rebipy
_cod_original_sg_symbol_H-M Pn
_cod_database_code 7106336

loop_
_symmetry_equiv_pos_as_xyz
'x, y, z'
'x+1/2, -y, z+1/2'

loop_
_atom_site_label
_atom_site_type_symbol
_atom_site_fract_x
_atom_site_fract_y
_atom_site_fract_z
_atom_site_U_iso_or_equiv
_atom_site_adp_type
_atom_site_occupancy
_atom_site_symmetry_multiplicity
_atom_site_calc_flag
_atom_site_refinement_flags
_atom_site_disorder_assembly
_atom_site_disorder_group
Re1 Re 0.687573(18) 0.204756(11) 0.725055(16) 0.02425(3) Uani 1 1 d . . .
Cl4 Cl 0.82616(9) 0.02390(11) 0.88107(6) 0.03871(16) Uani 1 1 d . . .
Cl1 Cl 0.52796(9) 0.38897(12) 0.57665(6) 0.03991(16) Uani 1 1 d . . .
Cl2 Cl 0.91647(9) 0.41549(11) 0.74460(6) 0.04121(17) Uani 1 1 d . . .
Cl3 Cl 0.77718(10) -0.00885(11) 0.60530(6) 0.04061(16) Uani 1 1 d . . .
N1 N 0.4675(3) 0.0393(3) 0.72502(17) 0.0268(4) Uani 1 1 d . . .
N2 N 0.5743(3) 0.3734(3) 0.83098(18) 0.0268(4) Uani 1 1 d . . .
C6 C 0.4281(4) 0.2999(4) 0.8477(2) 0.0290(6) Uani 1 1 d . . .
C5 C 0.3695(3) 0.1132(4) 0.7884(2) 0.0303(6) Uani 1 1 d . . .
C3 C 0.1776(7) -0.1561(4) 0.7363(5) 0.0472(11) Uani 1 1 d . . .
H3 H 0.0795 -0.2223 0.7400 0.057 Uiso 1 1 calc R . .
C10 C 0.6356(4) 0.5437(4) 0.8811(2) 0.0344(6) Uani 1 1 d . . .
H10 H 0.7362 0.5932 0.8703 0.041 Uiso 1 1 calc R . .
C7 C 0.3434(4) 0.3982(4) 0.9144(2) 0.0388(7) Uani 1 1 d . . .
H7 H 0.2438 0.3466 0.9259 0.047 Uiso 1 1 calc R . .
C4 C 0.2247(4) 0.0169(4) 0.7957(3) 0.0414(7) Uani 1 1 d . . .
H4 H 0.1590 0.0679 0.8405 0.050 Uiso 1 1 calc R . .
C1 C 0.4226(4) -0.1295(4) 0.6679(2) 0.0363(6) Uani 1 1 d . . .
H1 H 0.4908 -0.1806 0.6248 0.044 Uiso 1 1 calc R . .
C9 C 0.5552(4) 0.6466(5) 0.9472(3) 0.0417(7) Uani 1 1 d . . .
H9 H 0.6001 0.7649 0.9805 0.050 Uiso 1 1 calc R . .
C2 C 0.2772(5) -0.2284(5) 0.6720(3) 0.0458(8) Uani 1 1 d . . .
H2 H 0.2469 -0.3442 0.6310 0.055 Uiso 1 1 calc R . .
C8 C 0.4080(4) 0.5741(5) 0.9642(3) 0.0430(8) Uani 1 1 d . . .
H8 H 0.3516 0.6429 1.0090 0.052 Uiso 1 1 calc R . .

loop_
_atom_site_aniso_label
_atom_site_aniso_U_11
_atom_site_aniso_U_22
_atom_site_aniso_U_33
_atom_site_aniso_U_23
_atom_site_aniso_U_13
_atom_site_aniso_U_12
Re1 0.02246(4) 0.02557(4) 0.02577(4) -0.00072(6) 0.00799(3) -0.00256(6)
Cl4 0.0351(4) 0.0440(4) 0.0352(3) 0.0098(3) 0.0052(3) 0.0005(3)
Cl1 0.0411(4) 0.0418(4) 0.0345(4) 0.0066(3) 0.0051(3) 0.0065(3)
Cl2 0.0338(4) 0.0422(4) 0.0498(4) -0.0017(3) 0.0146(3) -0.0143(3)
Cl3 0.0445(4) 0.0400(4) 0.0417(4) -0.0078(3) 0.0188(3) 0.0040(3)
N1 0.0244(11) 0.0265(11) 0.0287(11) 0.0002(8) 0.0050(9) -0.0047(8)
N2 0.0269(11) 0.0278(11) 0.0275(11) -0.0010(9) 0.0101(9) -0.0009(9)
C6 0.0267(14) 0.0306(15) 0.0316(15) 0.0035(10) 0.0105(11) 0.0003(10)
C5 0.0268(13) 0.0284(14) 0.0359(15) 0.0032(11) 0.0086(11) 0.0011(10)
C3 0.0278(17) 0.0368(14) 0.076(3) 0.009(2) 0.0109(17) -0.0067(19)
C10 0.0336(15) 0.0347(15) 0.0354(15) -0.0073(11) 0.0095(12) -0.0068(11)
C7 0.0364(16) 0.0404(17) 0.0459(18) 0.0011(13) 0.0223(14) 0.0021(13)
C4 0.0276(15) 0.0390(16) 0.062(2) 0.0074(14) 0.0189(15) -0.0004(12)
C1 0.0340(16) 0.0346(15) 0.0406(16) -0.0039(12) 0.0097(12) -0.0061(12)
C9 0.053(2) 0.0364(15) 0.0356(17) -0.0102(12) 0.0111(14) -0.0010(14)
C2 0.0403(19) 0.0320(16) 0.060(2) -0.0042(14) 0.0033(17) -0.0133(13)
C8 0.054(2) 0.0451(19) 0.0359(17) -0.0054(13) 0.0223(15) 0.0071(14)

loop_
_atom_type_symbol
_atom_type_description
_atom_type_scat_dispersion_real
_atom_type_scat_dispersion_imag
_atom_type_scat_source
C C 0.0033 0.0016 'International Tables Vol C Tables 4.2.6.8 and 6.1.1.4'
H H 0.0000 0.0000 'International Tables Vol C Tables 4.2.6.8 and 6.1.1.4'
N N 0.0061 0.0033 'International Tables Vol C Tables 4.2.6.8 and 6.1.1.4'
Cl Cl 0.1484 0.1585 'International Tables Vol C Tables 4.2.6.8 and 6.1.1.4'
Re Re -1.0185 7.2310 'International Tables Vol C Tables 4.2.6.8 and 6.1.1.4'

loop_
_geom_angle_atom_site_label_1
_geom_angle_atom_site_label_2
_geom_angle_atom_site_label_3
_geom_angle
_geom_angle_site_symmetry_1
_geom_angle_site_symmetry_3
_geom_angle_publ_flag
N2 Re1 N1 77.15(8) . . ?
N2 Re1 Cl3 171.67(6) . . ?
N1 Re1 Cl3 94.54(6) . . ?
N2 Re1 Cl2 94.31(6) . . ?
N1 Re1 Cl2 171.44(6) . . ?
Cl3 Re1 Cl2 94.00(3) . . ?
N2 Re1 Cl4 87.94(6) . . ?
N1 Re1 Cl4 87.92(6) . . ?
Cl3 Re1 Cl4 92.32(3) . . ?
Cl2 Re1 Cl4 91.11(3) . . ?
N2 Re1 Cl1 87.56(6) . . ?
N1 Re1 Cl1 88.28(6) . . ?
Cl3 Re1 Cl1 91.72(3) . . ?
Cl2 Re1 Cl1 92.09(3) . . ?
Cl4 Re1 Cl1 174.65(3) . . ?
C1 N1 C5 119.7(2) . . ?
C1 N1 Re1 124.52(19) . . ?
C5 N1 Re1 115.79(17) . . ?
C10 N2 C6 118.9(2) . . ?
C10 N2 Re1 125.08(19) . . ?
C6 N2 Re1 116.00(18) . . ?
N2 C6 C7 120.8(3) . . ?
N2 C6 C5 115.1(2) . . ?
C7 C6 C5 124.0(3) . . ?
N1 C5 C4 120.8(3) . . ?
N1 C5 C6 115.9(2) . . ?
C4 C5 C6 123.3(3) . . ?
C2 C3 C4 118.9(4) . . ?
N2 C10 C9 122.2(3) . . ?
C6 C7 C8 119.2(3) . . ?
C5 C4 C3 119.6(3) . . ?
N1 C1 C2 121.1(3) . . ?
C10 C9 C8 119.3(3) . . ?
C3 C2 C1 119.9(3) . . ?
C9 C8 C7 119.6(3) . . ?

loop_
_geom_bond_atom_site_label_1
_geom_bond_atom_site_label_2
_geom_bond_distance
_geom_bond_site_symmetry_2
_geom_bond_publ_flag
Re1 N2 2.118(2) . ?
Re1 N1 2.120(2) . ?
Re1 Cl3 2.3148(7) . ?
Re1 Cl2 2.3164(7) . ?
Re1 Cl4 2.3278(7) . ?
Re1 Cl1 2.3312(7) . ?
N1 C1 1.342(3) . ?
N1 C5 1.351(3) . ?
N2 C10 1.341(3) . ?
N2 C6 1.359(4) . ?
C6 C7 1.375(4) . ?
C6 C5 1.475(4) . ?
C5 C4 1.375(4) . ?
C3 C2 1.366(7) . ?
C3 C4 1.381(5) . ?
C10 C9 1.362(4) . ?
C7 C8 1.379(4) . ?
C1 C2 1.377(5) . ?
C9 C8 1.366(5) . ?

loop_
_cod_related_entry_id
_cod_related_entry_database
_cod_related_entry_code
1 ChemSpider 30653281
